data_7032860
loop_
_publ_author_name
'Johnstone, Timothy C.'
'Alexander, Sarah M.'
'Wilson, Justin J.'
'Lippard, Stephen J.'

_publ_section_title
;
 Oxidative halogenation of cisplatin and carboplatin: synthesis,
 spectroscopy, and crystal and molecular structures of Pt(IV) prodrugs.
;
_journal_issue 1
_journal_name_full 'Dalton transactions (Cambridge, England : 2003)'
_journal_page_first 119
_journal_page_last 129
_journal_paper_doi 10.1039/c4dt02627f
_journal_volume 44
_journal_year 2015
_chemical_formula_moiety 'C6 H12 Br2 N2 O4 Pt, C3 H7 N O'
_chemical_formula_sum 'C9 H19 Br2 N3 O5 Pt'
_chemical_formula_weight 604.18
_chemical_name_systematic
;
cis,trans-diamminedibromo(1,1-cyclobutanedicarboxylato)platinum(IV) dimethylformamide
;
_space_group_IT_number 2
_symmetry_cell_setting triclinic
_symmetry_space_group_name_Hall '-P 1'
_symmetry_space_group_name_H-M 'P -1'
_atom_sites_solution_hydrogens geom
_atom_sites_solution_primary direct
_atom_sites_solution_secondary difmap
_audit_creation_method SHELXL-97
_cell_angle_alpha 108.0090(10)
_cell_angle_beta 107.4900(10)
_cell_angle_gamma 95.4060(10)
_cell_formula_units_Z 2
_cell_length_a 8.1817(4)
_cell_length_b 9.5209(5)
_cell_length_c 11.4203(5)
_cell_measurement_reflns_used 9889
_cell_measurement_temperature 100(2)
_cell_measurement_theta_max 30.46
_cell_measurement_theta_min 2.30
_cell_volume 789.55(7)
_computing_cell_refinement 'Bruker SMART'
_computing_data_collection 'Bruker SMART'
_computing_data_reduction 'Bruker SAINT'
_computing_molecular_graphics 'Bruker SHELXTL'
_computing_publication_material 'Bruker SHELXTL'
_computing_structure_refinement 'Bruker SHELXTL'
_computing_structure_solution 'Bruker SHELXTL'
_diffrn_ambient_temperature 100(2)
_diffrn_measured_fraction_theta_full 0.993
_diffrn_measured_fraction_theta_max 0.993
_diffrn_measurement_device_type 'CCD area detector'
_diffrn_measurement_method 'phi and omega scans'
_diffrn_radiation_monochromator graphite
_diffrn_radiation_source 'fine-focus sealed tube'
_diffrn_radiation_type MoK\a
_diffrn_radiation_wavelength 0.71073
_diffrn_reflns_av_R_equivalents 0.0279
_diffrn_reflns_av_sigmaI/netI 0.0233
_diffrn_reflns_limit_h_max 11
_diffrn_reflns_limit_h_min -10
_diffrn_reflns_limit_k_max 12
_diffrn_reflns_limit_k_min -12
_diffrn_reflns_limit_l_max 15
_diffrn_reflns_limit_l_min -15
_diffrn_reflns_number 15848
_diffrn_reflns_theta_full 28.70
_diffrn_reflns_theta_max 28.70
_diffrn_reflns_theta_min 2.00
_exptl_absorpt_coefficient_mu 13.967
_exptl_absorpt_correction_T_max 0.2850
_exptl_absorpt_correction_T_min 0.0715
_exptl_absorpt_correction_type multi-scan
_exptl_absorpt_process_details 'Blessing, 1995'
_exptl_crystal_colour orange
_exptl_crystal_density_diffrn 2.541
_exptl_crystal_density_method 'not measured'
_exptl_crystal_description block
_exptl_crystal_F_000 564
_exptl_crystal_size_max 0.40
_exptl_crystal_size_mid 0.16
_exptl_crystal_size_min 0.12
_refine_diff_density_max 1.391
_refine_diff_density_min -1.970
_refine_diff_density_rms 0.178
_refine_ls_extinction_method none
_refine_ls_goodness_of_fit_ref 1.134
_refine_ls_hydrogen_treatment constr
_refine_ls_matrix_type full
_refine_ls_number_parameters 185
_refine_ls_number_reflns 4040
_refine_ls_number_restraints 0
_refine_ls_restrained_S_all 1.134
_refine_ls_R_factor_all 0.0197
_refine_ls_R_factor_gt 0.0188
_refine_ls_shift/su_max 0.001
_refine_ls_shift/su_mean 0.000
_refine_ls_structure_factor_coef Fsqd
_refine_ls_weighting_details 'calc w=1/[\s^2^(Fo^2^)+(0.0251P)^2^+1.1772P] where P=(Fo^2^+2Fc^2^)/3'
_refine_ls_weighting_scheme calc
_refine_ls_wR_factor_gt 0.0512
_refine_ls_wR_factor_ref 0.0516
_reflns_number_gt 3911
_reflns_number_total 4040
_reflns_threshold_expression >2sigma(I)
_cod_data_source_file c4dt02627f2.cif
_cod_data_source_block 5
_cod_depositor_comments
;
The following automatic conversions were performed:

'_symmetry_cell_setting' value 'Triclinic' changed to 'triclinic'
according to
/usr/data/users/saulius/crontab/automatic-downloads/rss-feeds/RSC/lib/dictionaries/cif_core.dic
dictionary named 'cif_core.dic' version 2.4.2 from 2011-04-26.

Automatic conversion script
Id: cif_fix_values 2827 2014-09-09 07:05:25Z andrius 

 Adding full bibliography for 7032857--7032866.cif.
;
_cod_original_sg_symbol_H-M P-1
_cod_database_code 7032860

loop_
_symmetry_equiv_pos_as_xyz
'x, y, z'
'-x, -y, -z'

loop_
_atom_site_label
_atom_site_type_symbol
_atom_site_fract_x
_atom_site_fract_y
_atom_site_fract_z
_atom_site_U_iso_or_equiv
_atom_site_adp_type
_atom_site_occupancy
_atom_site_symmetry_multiplicity
_atom_site_calc_flag
_atom_site_refinement_flags
Pt1 Pt 0.281302(12) 0.244012(10) 0.169173(9) 0.00601(4) Uani 1 1 d .
Br1 Br 0.19290(4) 0.06615(3) 0.26694(3) 0.01336(7) Uani 1 1 d .
Br2 Br 0.36394(4) 0.40795(3) 0.05899(3) 0.00940(6) Uani 1 1 d .
O2 O 0.0254(3) 0.2350(2) 0.0846(2) 0.0111(4) Uani 1 1 d .
O1 O 0.3161(3) 0.4167(2) 0.3347(2) 0.0105(4) Uani 1 1 d .
N1 N 0.5403(3) 0.2478(3) 0.2539(2) 0.0093(4) Uani 1 1 d .
H1A H 0.6025 0.2823 0.2108 0.014 Uiso 1 1 calc R
H1B H 0.5549 0.1529 0.2492 0.014 Uiso 1 1 calc R
H1C H 0.5791 0.3100 0.3396 0.014 Uiso 1 1 calc R
O3 O 0.2261(3) 0.5798(3) 0.4712(2) 0.0161(4) Uani 1 1 d .
N2 N 0.2542(3) 0.0633(3) 0.0069(2) 0.0106(5) Uani 1 1 d .
H2A H 0.3247 0.0883 -0.0349 0.016 Uiso 1 1 calc R
H2B H 0.1407 0.0364 -0.0482 0.016 Uiso 1 1 calc R
H2C H 0.2850 -0.0155 0.0315 0.016 Uiso 1 1 calc R
O4 O -0.2221(3) 0.2712(2) 0.1117(2) 0.0152(4) Uani 1 1 d .
C1 C 0.1958(4) 0.4895(3) 0.3610(3) 0.0098(5) Uani 1 1 d .
C2 C 0.0242(4) 0.4729(3) 0.2513(3) 0.0091(5) Uani 1 1 d .
C3 C -0.0634(4) 0.3163(3) 0.1469(3) 0.0102(5) Uani 1 1 d .
C4 C -0.1014(4) 0.5645(3) 0.3052(3) 0.0129(5) Uani 1 1 d .
H4A H -0.2267 0.5230 0.2513 0.015 Uiso 1 1 calc R
H4B H -0.0811 0.5819 0.3990 0.015 Uiso 1 1 calc R
C6 C 0.0563(4) 0.5975(3) 0.1902(3) 0.0119(5) Uani 1 1 d .
H6A H 0.1814 0.6357 0.2081 0.014 Uiso 1 1 calc R
H6B H -0.0130 0.5674 0.0956 0.014 Uiso 1 1 calc R
C5 C -0.0223(4) 0.7023(3) 0.2815(3) 0.0150(6) Uani 1 1 d .
H5A H 0.0667 0.7785 0.3614 0.018 Uiso 1 1 calc R
H5B H -0.1110 0.7498 0.2363 0.018 Uiso 1 1 calc R
O1S O -0.4531(3) 0.9381(2) 0.1589(2) 0.0127(4) Uani 1 1 d .
N1S N -0.3977(3) 0.8507(3) 0.3272(2) 0.0111(5) Uani 1 1 d .
C13S C -0.4805(4) 0.8388(3) 0.2050(3) 0.0118(5) Uani 1 1 d .
H13S H -0.5658 0.7495 0.1488 0.014 Uiso 1 1 calc R
C12S C -0.4422(4) 0.7362(3) 0.3794(3) 0.0145(6) Uani 1 1 d .
H12A H -0.5023 0.7763 0.4410 0.022 Uiso 1 1 calc R
H12B H -0.3349 0.7092 0.4252 0.022 Uiso 1 1 calc R
H12C H -0.5193 0.6464 0.3070 0.022 Uiso 1 1 calc R
C11S C -0.2655(4) 0.9849(4) 0.4178(3) 0.0203(7) Uani 1 1 d .
H11A H -0.2156 1.0326 0.3681 0.030 Uiso 1 1 calc R
H11B H -0.1726 0.9562 0.4776 0.030 Uiso 1 1 calc R
H11C H -0.3196 1.0560 0.4688 0.030 Uiso 1 1 calc R

loop_
_atom_site_aniso_label
_atom_site_aniso_U_11
_atom_site_aniso_U_22
_atom_site_aniso_U_33
_atom_site_aniso_U_23
_atom_site_aniso_U_13
_atom_site_aniso_U_12
Pt1 0.00659(6) 0.00580(6) 0.00496(6) 0.00169(4) 0.00161(4) 0.00020(4)
Br1 0.01730(14) 0.01338(15) 0.01057(14) 0.00612(11) 0.00581(11) -0.00112(11)
Br2 0.01173(13) 0.00852(13) 0.00902(13) 0.00470(10) 0.00354(10) 0.00178(10)
O2 0.0077(9) 0.0117(10) 0.0083(10) -0.0015(8) 0.0007(8) 0.0005(7)
O1 0.0102(9) 0.0105(10) 0.0074(9) 0.0005(8) 0.0011(8) 0.0017(7)
N1 0.0070(10) 0.0104(11) 0.0101(11) 0.0043(9) 0.0015(9) 0.0019(8)
O3 0.0155(10) 0.0188(11) 0.0091(10) 0.0002(9) 0.0024(8) 0.0043(8)
N2 0.0136(11) 0.0079(11) 0.0093(11) 0.0009(9) 0.0053(9) 0.0004(9)
O4 0.0096(9) 0.0136(10) 0.0179(11) 0.0010(9) 0.0039(8) -0.0004(8)
C1 0.0136(13) 0.0093(13) 0.0075(12) 0.0045(10) 0.0041(10) 0.0012(10)
C2 0.0086(12) 0.0089(13) 0.0079(12) 0.0015(10) 0.0021(10) 0.0012(9)
C3 0.0119(12) 0.0090(13) 0.0099(13) 0.0042(11) 0.0036(10) 0.0014(10)
C4 0.0111(13) 0.0120(14) 0.0136(14) 0.0009(11) 0.0048(11) 0.0043(10)
C6 0.0136(13) 0.0105(13) 0.0117(14) 0.0053(11) 0.0034(11) 0.0020(10)
C5 0.0157(14) 0.0105(14) 0.0146(14) 0.0008(11) 0.0028(11) 0.0041(11)
O1S 0.0176(10) 0.0098(10) 0.0131(10) 0.0054(8) 0.0073(8) 0.0025(8)
N1S 0.0107(11) 0.0091(11) 0.0112(12) 0.0031(9) 0.0021(9) -0.0007(9)
C13S 0.0142(13) 0.0095(13) 0.0123(14) 0.0030(11) 0.0066(11) 0.0024(10)
C12S 0.0182(14) 0.0138(14) 0.0124(14) 0.0069(12) 0.0054(11) 0.0004(11)
C11S 0.0184(15) 0.0155(16) 0.0167(16) 0.0035(13) -0.0029(12) -0.0058(12)

loop_
_atom_type_symbol
_atom_type_description
_atom_type_scat_dispersion_real
_atom_type_scat_dispersion_imag
_atom_type_scat_source
C C 0.0033 0.0016 'International Tables Vol C Tables 4.2.6.8 and 6.1.1.4'
H H 0.0000 0.0000 'International Tables Vol C Tables 4.2.6.8 and 6.1.1.4'
N N 0.0061 0.0033 'International Tables Vol C Tables 4.2.6.8 and 6.1.1.4'
O O 0.0106 0.0060 'International Tables Vol C Tables 4.2.6.8 and 6.1.1.4'
Br Br -0.2901 2.4595 'International Tables Vol C Tables 4.2.6.8 and 6.1.1.4'
Pt Pt -1.7033 8.3905 'International Tables Vol C Tables 4.2.6.8 and 6.1.1.4'

loop_
_geom_angle_atom_site_label_1
_geom_angle_atom_site_label_2
_geom_angle_atom_site_label_3
_geom_angle
O2 Pt1 O1 96.03(8)
O2 Pt1 N2 86.25(9)
O1 Pt1 N2 176.97(9)
O2 Pt1 N1 178.65(8)
O1 Pt1 N1 84.91(9)
N2 Pt1 N1 92.78(10)
O2 Pt1 Br2 92.16(6)
O1 Pt1 Br2 93.68(6)
N2 Pt1 Br2 88.22(7)
N1 Pt1 Br2 88.75(7)
O2 Pt1 Br1 86.99(6)
O1 Pt1 Br1 89.82(6)
N2 Pt1 Br1 88.30(7)
N1 Pt1 Br1 92.04(7)
Br2 Pt1 Br1 176.467(9)
C3 O2 Pt1 122.30(18)
C1 O1 Pt1 125.79(18)
O3 C1 O1 119.8(3)
O3 C1 C2 119.7(3)
O1 C1 C2 120.3(2)
C1 C2 C3 118.5(2)
C1 C2 C4 111.6(2)
C3 C2 C4 115.3(2)
C1 C2 C6 106.9(2)
C3 C2 C6 112.9(2)
C4 C2 C6 87.0(2)
O4 C3 O2 118.7(3)
O4 C3 C2 120.1(3)
O2 C3 C2 120.8(2)
C5 C4 C2 90.2(2)
C5 C6 C2 88.8(2)
C4 C5 C6 89.2(2)
C13S N1S C11S 120.6(3)
C13S N1S C12S 121.8(2)
C11S N1S C12S 117.5(3)
O1S C13S N1S 123.7(3)

loop_
_geom_bond_atom_site_label_1
_geom_bond_atom_site_label_2
_geom_bond_distance
Pt1 O2 2.005(2)
Pt1 O1 2.006(2)
Pt1 N2 2.038(2)
Pt1 N1 2.040(2)
Pt1 Br2 2.4502(3)
Pt1 Br1 2.4619(3)
O2 C3 1.308(3)
O1 C1 1.310(3)
O3 C1 1.220(3)
O4 C3 1.227(3)
C1 C2 1.530(4)
C2 C3 1.531(4)
C2 C4 1.553(4)
C2 C6 1.590(4)
C4 C5 1.541(4)
C6 C5 1.542(4)
O1S C13S 1.249(4)
N1S C13S 1.319(4)
N1S C11S 1.456(4)
N1S C12S 1.461(4)

loop_
_geom_hbond_atom_site_label_D
_geom_hbond_atom_site_label_H
_geom_hbond_atom_site_label_A
_geom_hbond_distance_DH
_geom_hbond_distance_HA
_geom_hbond_distance_DA
_geom_hbond_angle_DHA
_geom_hbond_site_symmetry_A
N1 H1A O4 0.91 2.07 2.916(3) 154.4 1_655
N1 H1B O1S 0.91 1.97 2.822(3) 155.2 1_645
N1 H1C O3 0.91 2.13 2.969(3) 153.6 2_666
N2 H2A O1S 0.91 1.97 2.842(3) 159.0 2_565
N2 H2B O2 0.91 2.65 3.145(3) 115.0 2
N2 H2C O1S 0.91 2.37 3.080(3) 135.1 1_645
N2 H2C O4 0.91 2.38 3.001(3) 125.5 2

loop_
_geom_torsion_atom_site_label_1
_geom_torsion_atom_site_label_2
_geom_torsion_atom_site_label_3
_geom_torsion_atom_site_label_4
_geom_torsion
O1 Pt1 O2 C3 -7.1(2)
N2 Pt1 O2 C3 170.9(2)
Br2 Pt1 O2 C3 -101.0(2)
Br1 Pt1 O2 C3 82.4(2)
O2 Pt1 O1 C1 -1.5(2)
N1 Pt1 O1 C1 179.5(2)
Br2 Pt1 O1 C1 91.1(2)
Br1 Pt1 O1 C1 -88.5(2)
Pt1 O1 C1 O3 170.7(2)
Pt1 O1 C1 C2 -14.9(4)
O3 C1 C2 C3 -145.1(3)
O1 C1 C2 C3 40.6(4)
O3 C1 C2 C4 -7.6(4)
O1 C1 C2 C4 178.1(2)
O3 C1 C2 C6 86.0(3)
O1 C1 C2 C6 -88.4(3)
Pt1 O2 C3 O4 -154.6(2)
Pt1 O2 C3 C2 32.2(4)
C1 C2 C3 O4 135.8(3)
C4 C2 C3 O4 -0.2(4)
C6 C2 C3 O4 -98.1(3)
C1 C2 C3 O2 -51.0(4)
C4 C2 C3 O2 173.0(3)
C6 C2 C3 O2 75.0(3)
C1 C2 C4 C5 90.7(3)
C3 C2 C4 C5 -130.3(3)
C6 C2 C4 C5 -16.3(2)
C1 C2 C6 C5 -95.4(2)
C3 C2 C6 C5 132.6(2)
C4 C2 C6 C5 16.3(2)
C2 C4 C5 C6 16.8(2)
C2 C6 C5 C4 -16.4(2)
C11S N1S C13S O1S 0.0(4)
C12S N1S C13S O1S 175.8(3)
